data_7212792
loop_
_publ_author_name
'Wang, Xiu-Jian'
'Huang, Ting-Hong'
'Tang, Lin-Hua'
'Cen, Zhong-Min'
'Ni, Qing-Ling'
'Gui, Liu-Cheng'
'Jiang, Xuan-Feng'
'Liu, Hong-Ke'

_publ_section_title
;
 Synthesis and structures of helical and meso-helical coordination
 polymers directed by the conformation restriction of flexible/angular
 pyridine-containing ligands
;
_journal_issue 12
_journal_name_full CrystEngComm
_journal_page_first 4356
_journal_paper_doi 10.1039/c0ce00110d
_journal_volume 12
_journal_year 2010
_chemical_formula_moiety 'C38 H34 Co N4 O10, 4(H2 O)'
_chemical_formula_sum 'C38 H42 Co N4 O14'
_chemical_formula_weight 837.69
_chemical_name_systematic
;
?
;
_space_group_IT_number 15
_symmetry_cell_setting monoclinic
_symmetry_space_group_name_Hall '-C 2yc'
_symmetry_space_group_name_H-M 'C 1 2/c 1'
_atom_sites_solution_hydrogens geom
_atom_sites_solution_primary direct
_atom_sites_solution_secondary difmap
_audit_creation_method SHELXL-97
_cell_angle_alpha 90.00
_cell_angle_beta 97.0790(10)
_cell_angle_gamma 90.00
_cell_formula_units_Z 4
_cell_length_a 18.7369(3)
_cell_length_b 10.16210(10)
_cell_length_c 20.3373(3)
_cell_measurement_temperature 293(2)
_cell_measurement_theta_max 30.72
_cell_measurement_theta_min 2.48
_cell_volume 3842.83(9)
_computing_structure_refinement 'SHELXL-97 (Sheldrick, 1997)'
_computing_structure_solution 'SHELXS-97 (Sheldrick, 1990)'
_diffrn_ambient_temperature 293(2)
_diffrn_measured_fraction_theta_full 0.967
_diffrn_measured_fraction_theta_max 0.967
_diffrn_radiation_monochromator graphite
_diffrn_radiation_source 'fine-focus sealed tube'
_diffrn_radiation_type MoK\a
_diffrn_radiation_wavelength 0.71073
_diffrn_reflns_av_R_equivalents 0.0287
_diffrn_reflns_av_sigmaI/netI 0.0571
_diffrn_reflns_limit_h_max 17
_diffrn_reflns_limit_h_min -20
_diffrn_reflns_limit_k_max 11
_diffrn_reflns_limit_k_min -9
_diffrn_reflns_limit_l_max 22
_diffrn_reflns_limit_l_min -23
_diffrn_reflns_number 7034
_diffrn_reflns_theta_full 23.90
_diffrn_reflns_theta_max 23.90
_diffrn_reflns_theta_min 2.28
_exptl_absorpt_coefficient_mu 0.521
_exptl_absorpt_correction_T_max 0.9744
_exptl_absorpt_correction_T_min 0.9497
_exptl_absorpt_correction_type multi-scan
_exptl_crystal_colour pink
_exptl_crystal_density_diffrn 1.448
_exptl_crystal_density_method 'not measured'
_exptl_crystal_description needle
_exptl_crystal_F_000 1748
_exptl_crystal_size_max 0.10
_exptl_crystal_size_mid 0.08
_exptl_crystal_size_min 0.05
_refine_diff_density_max 0.337
_refine_diff_density_min -0.562
_refine_diff_density_rms 0.079
_refine_ls_extinction_method none
_refine_ls_goodness_of_fit_ref 1.003
_refine_ls_hydrogen_treatment constr
_refine_ls_matrix_type full
_refine_ls_number_parameters 258
_refine_ls_number_reflns 2887
_refine_ls_number_restraints 0
_refine_ls_restrained_S_all 1.003
_refine_ls_R_factor_all 0.0777
_refine_ls_R_factor_gt 0.0535
_refine_ls_shift/su_max 0.000
_refine_ls_shift/su_mean 0.000
_refine_ls_structure_factor_coef Fsqd
_refine_ls_weighting_details 'calc w=1/[\s^2^(Fo^2^)+(0.1074P)^2^+0.0000P] where P=(Fo^2^+2Fc^2^)/3'
_refine_ls_weighting_scheme calc
_refine_ls_wR_factor_gt 0.1565
_refine_ls_wR_factor_ref 0.1647
_reflns_number_gt 1974
_reflns_number_total 2887
_reflns_threshold_expression >2sigma(I)
_cod_data_source_file c0ce00110d.txt
_cod_data_source_block 2
_cod_depositor_comments
;
The following automatic conversions were performed:

'_symmetry_cell_setting' value 'MONOCLINIC' changed to 'monoclinic'
according to /home/saulius/struct/CIF-dictionaries/cif_core.dic
dictionary named 'cif_core.dic' version 2.4.2 from 2011-04-26.

Automatic conversion script
Id: cif_fix_values 1891 2012-01-12 08:04:46Z andrius 
;
_cod_original_sg_symbol_H-M 'C 2/c'
_cod_database_code 7212792

loop_
_symmetry_equiv_pos_as_xyz
'x, y, z'
'-x, y, -z+1/2'
'x+1/2, y+1/2, z'
'-x+1/2, y+1/2, -z+1/2'
'-x, -y, -z'
'x, -y, z-1/2'
'-x+1/2, -y+1/2, -z'
'x+1/2, -y+1/2, z-1/2'

loop_
_atom_site_label
_atom_site_type_symbol
_atom_site_fract_x
_atom_site_fract_y
_atom_site_fract_z
_atom_site_U_iso_or_equiv
_atom_site_adp_type
_atom_site_occupancy
_atom_site_symmetry_multiplicity
_atom_site_calc_flag
_atom_site_refinement_flags
Co1 Co 0.0000 0.31297(9) 0.7500 0.0381(3) Uani 1 2 d S
O1 O 0.15523(15) 0.4727(3) 0.81315(14) 0.0373(8) Uani 1 1 d .
O2 O 0.07407(14) 0.3221(3) 0.83421(13) 0.0250(7) Uani 1 1 d .
O3 O 0.13333(14) 0.1949(3) 1.06575(13) 0.0298(7) Uani 1 1 d .
O4 O 0.29140(17) 0.5543(3) 1.04526(15) 0.0435(9) Uani 1 1 d .
N1 N 0.05804(17) -0.1557(3) 1.20897(16) 0.0260(8) Uani 1 1 d .
N2 N 0.4885(2) 0.8521(4) 1.1332(2) 0.0406(10) Uani 1 1 d .
C1 C 0.1269(2) 0.3973(4) 0.85128(19) 0.0246(9) Uani 1 1 d .
C2 C 0.1579(2) 0.3925(4) 0.9230(2) 0.0234(9) Uani 1 1 d .
C3 C 0.1318(2) 0.3011(4) 0.96429(19) 0.0237(9) Uani 1 1 d .
H3A H 0.0948 0.2446 0.9478 0.028 Uiso 1 1 calc R
C4 C 0.1606(2) 0.2935(4) 1.03039(19) 0.0246(9) Uani 1 1 d .
C5 C 0.2130(2) 0.3803(4) 1.0561(2) 0.0289(10) Uani 1 1 d .
H5A H 0.2312 0.3776 1.1008 0.035 Uiso 1 1 calc R
C6 C 0.2384(2) 0.4721(4) 1.0141(2) 0.0292(10) Uani 1 1 d .
C7 C 0.2116(2) 0.4794(4) 0.9480(2) 0.0258(10) Uani 1 1 d .
H7A H 0.2293 0.5416 0.9206 0.031 Uiso 1 1 calc R
C8 C 0.1584(2) 0.1838(4) 1.1341(2) 0.0301(10) Uani 1 1 d .
H8A H 0.1461 0.2622 1.1575 0.036 Uiso 1 1 calc R
H8B H 0.2102 0.1734 1.1405 0.036 Uiso 1 1 calc R
C9 C 0.1228(2) 0.0653(4) 1.15979(19) 0.0274(10) Uani 1 1 d .
C10 C 0.0581(2) 0.0183(5) 1.1307(2) 0.0368(11) Uani 1 1 d .
H10A H 0.0348 0.0596 1.0933 0.044 Uiso 1 1 calc R
C11 C 0.0276(2) -0.0893(5) 1.1564(2) 0.0355(11) Uani 1 1 d .
H11A H -0.0169 -0.1177 1.1361 0.043 Uiso 1 1 calc R
C12 C 0.1207(3) -0.1078(5) 1.2377(3) 0.0507(15) Uani 1 1 d .
H12A H 0.1428 -0.1505 1.2752 0.061 Uiso 1 1 calc R
C13 C 0.1546(3) 0.0005(6) 1.2155(2) 0.0523(15) Uani 1 1 d .
H13A H 0.1981 0.0297 1.2376 0.063 Uiso 1 1 calc R
C14 C 0.3316(2) 0.6315(5) 1.0055(2) 0.0358(11) Uani 1 1 d .
H14A H 0.3004 0.6925 0.9790 0.043 Uiso 1 1 calc R
H14B H 0.3551 0.5757 0.9759 0.043 Uiso 1 1 calc R
C15 C 0.3871(2) 0.7058(4) 1.0513(2) 0.0308(10) Uani 1 1 d .
C16 C 0.3904(2) 0.7009(5) 1.1191(2) 0.0372(11) Uani 1 1 d .
H16A H 0.3588 0.6479 1.1391 0.045 Uiso 1 1 calc R
C17 C 0.4409(3) 0.7753(5) 1.1571(3) 0.0428(12) Uani 1 1 d .
H17A H 0.4418 0.7714 1.2029 0.051 Uiso 1 1 calc R
C18 C 0.4854(2) 0.8578(5) 1.0679(3) 0.0411(12) Uani 1 1 d .
H18A H 0.5179 0.9119 1.0498 0.049 Uiso 1 1 calc R
C19 C 0.4359(2) 0.7870(5) 1.0247(2) 0.0387(11) Uani 1 1 d .
H19A H 0.4356 0.7940 0.9790 0.046 Uiso 1 1 calc R
O5 O 0.06401(14) 0.4516(3) 0.70421(14) 0.0318(7) Uani 1 1 d .
H5B H 0.0942 0.4882 0.7331 0.038 Uiso 1 1 d R
H5C H 0.0374 0.5108 0.6844 0.038 Uiso 1 1 d R
O6 O 0.1705(3) 0.3271(5) 0.6315(2) 0.0943(16) Uani 1 1 d .
H6A H 0.1395 0.3636 0.6528 0.113 Uiso 1 1 d R
H6B H 0.2027 0.2926 0.6593 0.113 Uiso 1 1 d R
O7 O 0.2185(2) 0.7078(5) 0.7722(2) 0.0898(15) Uani 1 1 d .
H7B H 0.2505 0.7380 0.8015 0.108 Uiso 1 1 d R
H7C H 0.2016 0.6375 0.7869 0.108 Uiso 1 1 d R

loop_
_atom_site_aniso_label
_atom_site_aniso_U_11
_atom_site_aniso_U_22
_atom_site_aniso_U_33
_atom_site_aniso_U_23
_atom_site_aniso_U_13
_atom_site_aniso_U_12
Co1 0.0377(6) 0.0392(6) 0.0351(5) 0.000 -0.0050(4) 0.000
O1 0.0355(17) 0.050(2) 0.0237(16) 0.0073(15) -0.0070(13) -0.0168(16)
O2 0.0274(15) 0.0246(15) 0.0207(14) 0.0019(12) -0.0060(11) -0.0056(13)
O3 0.0303(16) 0.0360(17) 0.0213(15) 0.0034(13) -0.0037(12) -0.0117(14)
O4 0.050(2) 0.049(2) 0.0276(17) 0.0007(15) -0.0102(14) -0.0313(17)
N1 0.0253(18) 0.031(2) 0.0204(18) 0.0028(16) -0.0038(14) -0.0048(16)
N2 0.030(2) 0.038(2) 0.050(3) -0.018(2) -0.0060(18) 0.0008(19)
C1 0.023(2) 0.027(2) 0.022(2) -0.0034(19) -0.0024(17) 0.0020(19)
C2 0.023(2) 0.022(2) 0.025(2) -0.0010(18) -0.0006(16) -0.0001(18)
C3 0.020(2) 0.025(2) 0.025(2) -0.0027(18) -0.0047(16) -0.0038(18)
C4 0.023(2) 0.028(2) 0.022(2) 0.0004(18) 0.0025(16) -0.0015(19)
C5 0.031(2) 0.034(2) 0.019(2) 0.0001(19) -0.0051(17) -0.004(2)
C6 0.031(2) 0.028(2) 0.027(2) -0.0039(19) -0.0041(18) -0.009(2)
C7 0.024(2) 0.028(2) 0.024(2) 0.0006(19) -0.0031(17) -0.0035(19)
C8 0.033(2) 0.035(2) 0.021(2) 0.0004(19) -0.0028(17) -0.005(2)
C9 0.029(2) 0.032(2) 0.022(2) -0.0004(18) 0.0015(17) -0.0047(19)
C10 0.039(3) 0.035(3) 0.034(3) 0.011(2) -0.007(2) -0.003(2)
C11 0.031(2) 0.040(3) 0.033(3) 0.005(2) -0.0056(19) -0.009(2)
C12 0.042(3) 0.060(4) 0.044(3) 0.028(3) -0.018(2) -0.018(3)
C13 0.039(3) 0.069(4) 0.044(3) 0.020(3) -0.015(2) -0.025(3)
C14 0.039(3) 0.037(3) 0.030(3) -0.002(2) -0.0016(19) -0.009(2)
C15 0.023(2) 0.028(2) 0.040(3) -0.004(2) -0.0018(18) -0.0010(19)
C16 0.034(2) 0.042(3) 0.035(3) -0.007(2) -0.0021(19) -0.007(2)
C17 0.041(3) 0.043(3) 0.043(3) -0.013(2) 0.000(2) -0.002(2)
C18 0.025(2) 0.030(2) 0.067(4) -0.009(2) -0.002(2) -0.007(2)
C19 0.039(3) 0.035(3) 0.041(3) -0.003(2) -0.001(2) 0.001(2)
O5 0.0312(16) 0.0314(17) 0.0285(16) 0.0095(13) -0.0139(12) -0.0046(13)
O6 0.104(4) 0.099(4) 0.083(4) 0.001(3) 0.024(3) 0.014(3)
O7 0.083(3) 0.088(3) 0.097(4) 0.027(3) 0.005(3) -0.004(3)

loop_
_atom_type_symbol
_atom_type_description
_atom_type_scat_dispersion_real
_atom_type_scat_dispersion_imag
_atom_type_scat_source
C C 0.0033 0.0016 'International Tables Vol C Tables 4.2.6.8 and 6.1.1.4'
H H 0.0000 0.0000 'International Tables Vol C Tables 4.2.6.8 and 6.1.1.4'
N N 0.0061 0.0033 'International Tables Vol C Tables 4.2.6.8 and 6.1.1.4'
O O 0.0106 0.0060 'International Tables Vol C Tables 4.2.6.8 and 6.1.1.4'
Co Co 0.3494 0.9721 'International Tables Vol C Tables 4.2.6.8 and 6.1.1.4'

loop_
_geom_angle_atom_site_label_1
_geom_angle_atom_site_label_2
_geom_angle_atom_site_label_3
_geom_angle
_geom_angle_site_symmetry_1
_geom_angle_site_symmetry_3
O2 Co1 O2 174.85(16) 2_556 .
O2 Co1 O5 87.99(10) 2_556 .
O2 Co1 O5 88.62(10) . .
O2 Co1 O5 88.62(10) 2_556 2_556
O2 Co1 O5 87.99(10) . 2_556
O5 Co1 O5 97.50(17) . 2_556
O2 Co1 N1 91.99(11) 2_556 5_557
O2 Co1 N1 91.82(11) . 5_557
O5 Co1 N1 173.47(13) . 5_557
O5 Co1 N1 89.03(12) 2_556 5_557
O2 Co1 N1 91.82(11) 2_556 6
O2 Co1 N1 91.99(11) . 6
O5 Co1 N1 89.03(12) . 6
O5 Co1 N1 173.47(13) 2_556 6
N1 Co1 N1 84.45(19) 5_557 6
C1 O2 Co1 132.6(3) . .
C4 O3 C8 118.3(3) . .
C6 O4 C14 118.4(3) . .
C11 N1 C12 115.6(4) . .
C11 N1 Co1 119.9(3) . 5_557
C12 N1 Co1 123.9(3) . 5_557
C17 N2 C18 116.6(4) . .
O1 C1 O2 125.2(4) . .
O1 C1 C2 118.6(4) . .
O2 C1 C2 116.3(4) . .
C3 C2 C7 120.0(4) . .
C3 C2 C1 119.2(4) . .
C7 C2 C1 120.7(4) . .
C2 C3 C4 120.1(4) . .
C2 C3 H3A 119.9 . .
C4 C3 H3A 119.9 . .
O3 C4 C5 124.4(4) . .
O3 C4 C3 115.1(3) . .
C5 C4 C3 120.5(4) . .
C4 C5 C6 118.7(4) . .
C4 C5 H5A 120.7 . .
C6 C5 H5A 120.7 . .
C7 C6 C5 121.7(4) . .
C7 C6 O4 124.5(4) . .
C5 C6 O4 113.8(3) . .
C6 C7 C2 118.9(4) . .
C6 C7 H7A 120.5 . .
C2 C7 H7A 120.5 . .
O3 C8 C9 107.4(3) . .
O3 C8 H8A 110.2 . .
C9 C8 H8A 110.2 . .
O3 C8 H8B 110.2 . .
C9 C8 H8B 110.2 . .
H8A C8 H8B 108.5 . .
C10 C9 C13 117.3(4) . .
C10 C9 C8 122.5(4) . .
C13 C9 C8 120.2(4) . .
C9 C10 C11 120.2(4) . .
C9 C10 H10A 119.9 . .
C11 C10 H10A 119.9 . .
N1 C11 C10 123.7(4) . .
N1 C11 H11A 118.2 . .
C10 C11 H11A 118.2 . .
N1 C12 C13 124.3(4) . .
N1 C12 H12A 117.8 . .
C13 C12 H12A 117.8 . .
C12 C13 C9 118.8(4) . .
C12 C13 H13A 120.6 . .
C9 C13 H13A 120.6 . .
O4 C14 C15 107.5(4) . .
O4 C14 H14A 110.2 . .
C15 C14 H14A 110.2 . .
O4 C14 H14B 110.2 . .
C15 C14 H14B 110.2 . .
H14A C14 H14B 108.5 . .
C16 C15 C19 117.5(4) . .
C16 C15 C14 123.0(4) . .
C19 C15 C14 119.5(4) . .
C15 C16 C17 119.2(5) . .
C15 C16 H16A 120.4 . .
C17 C16 H16A 120.4 . .
N2 C17 C16 124.6(5) . .
N2 C17 H17A 117.7 . .
C16 C17 H17A 117.7 . .
N2 C18 C19 123.5(5) . .
N2 C18 H18A 118.2 . .
C19 C18 H18A 118.2 . .
C15 C19 C18 118.6(5) . .
C15 C19 H19A 120.7 . .
C18 C19 H19A 120.7 . .
Co1 O5 H5B 110.4 . .
Co1 O5 H5C 110.2 . .
H5B O5 H5C 108.7 . .
H6A O6 H6B 108.4 . .
H7B O7 H7C 108.5 . .

loop_
_geom_bond_atom_site_label_1
_geom_bond_atom_site_label_2
_geom_bond_distance
_geom_bond_site_symmetry_2
Co1 O2 2.069(2) 2_556
Co1 O2 2.069(2) .
Co1 O5 2.137(3) .
Co1 O5 2.137(3) 2_556
Co1 N1 2.158(3) 5_557
Co1 N1 2.158(3) 6
O1 C1 1.254(5) .
O2 C1 1.265(5) .
O3 C4 1.368(5) .
O3 C8 1.415(5) .
O4 C6 1.390(5) .
O4 C14 1.410(5) .
N1 C11 1.331(5) .
N1 C12 1.337(5) .
N1 Co1 2.158(3) 5_557
N2 C17 1.321(6) .
N2 C18 1.324(7) .
C1 C2 1.503(5) .
C2 C3 1.382(6) .
C2 C7 1.388(5) .
C3 C4 1.388(5) .
C3 H3A 0.9300 .
C4 C5 1.376(6) .
C5 C6 1.388(6) .
C5 H5A 0.9300 .
C6 C7 1.377(6) .
C7 H7A 0.9300 .
C8 C9 1.501(6) .
C8 H8A 0.9700 .
C8 H8B 0.9700 .
C9 C10 1.367(6) .
C9 C13 1.380(6) .
C10 C11 1.368(6) .
C10 H10A 0.9300 .
C11 H11A 0.9300 .
C12 C13 1.375(7) .
C12 H12A 0.9300 .
C13 H13A 0.9300 .
C14 C15 1.509(6) .
C14 H14A 0.9700 .
C14 H14B 0.9700 .
C15 C16 1.373(6) .
C15 C19 1.391(6) .
C16 C17 1.373(6) .
C16 H16A 0.9300 .
C17 H17A 0.9300 .
C18 C19 1.397(6) .
C18 H18A 0.9300 .
C19 H19A 0.9300 .
O5 H5B 0.8500 .
O5 H5C 0.8500 .
O6 H6A 0.8499 .
O6 H6B 0.8501 .
O7 H7B 0.8500 .
O7 H7C 0.8499 .

loop_
_geom_hbond_atom_site_label_D
_geom_hbond_atom_site_label_H
_geom_hbond_atom_site_label_A
_geom_hbond_distance_DH
_geom_hbond_distance_HA
_geom_hbond_distance_DA
_geom_hbond_angle_DHA
_geom_hbond_site_symmetry_A
O5 H5B O1 0.85 1.88 2.635(4) 147.7 .
O5 H5C N2 0.85 1.91 2.750(5) 172.3 8_465
O6 H6A O5 0.85 2.06 2.914(6) 179.7 .
O6 H6B O7 0.85 2.09 2.938(7) 179.7 4_546
O7 H7B O6 0.85 2.09 2.938(7) 175.0 4_556
O7 H7C O1 0.85 1.99 2.837(6) 174.3 .

loop_
_geom_torsion_atom_site_label_1
_geom_torsion_atom_site_label_2
_geom_torsion_atom_site_label_3
_geom_torsion_atom_site_label_4
_geom_torsion
_geom_torsion_site_symmetry_1
O2 Co1 O2 C1 -38.8(3) 2_556
O5 Co1 O2 C1 10.0(3) .
O5 Co1 O2 C1 -87.6(3) 2_556
N1 Co1 O2 C1 -176.5(3) 5_557
N1 Co1 O2 C1 99.0(4) 6
Co1 O2 C1 O1 -14.4(6) .
Co1 O2 C1 C2 166.5(3) .
O1 C1 C2 C3 -174.0(4) .
O2 C1 C2 C3 5.2(6) .
O1 C1 C2 C7 6.7(6) .
O2 C1 C2 C7 -174.1(3) .
C7 C2 C3 C4 -1.9(6) .
C1 C2 C3 C4 178.8(4) .
C8 O3 C4 C5 2.6(6) .
C8 O3 C4 C3 -177.9(4) .
C2 C3 C4 O3 -176.6(3) .
C2 C3 C4 C5 2.9(6) .
O3 C4 C5 C6 177.0(4) .
C3 C4 C5 C6 -2.4(6) .
C4 C5 C6 C7 1.0(7) .
C4 C5 C6 O4 -179.8(4) .
C14 O4 C6 C7 -14.2(6) .
C14 O4 C6 C5 166.6(4) .
C5 C6 C7 C2 0.0(6) .
O4 C6 C7 C2 -179.2(4) .
C3 C2 C7 C6 0.5(6) .
C1 C2 C7 C6 179.8(4) .
C4 O3 C8 C9 -177.4(3) .
O3 C8 C9 C10 -25.6(6) .
O3 C8 C9 C13 155.6(4) .
C13 C9 C10 C11 -0.5(7) .
C8 C9 C10 C11 -179.4(4) .
C12 N1 C11 C10 2.4(7) .
Co1 N1 C11 C10 174.5(4) 5_557
C9 C10 C11 N1 -1.4(7) .
C11 N1 C12 C13 -1.6(8) .
Co1 N1 C12 C13 -173.3(4) 5_557
N1 C12 C13 C9 -0.2(9) .
C10 C9 C13 C12 1.2(8) .
C8 C9 C13 C12 -179.9(5) .
C6 O4 C14 C15 -177.5(4) .
O4 C14 C15 C16 -4.4(6) .
O4 C14 C15 C19 178.0(4) .
C19 C15 C16 C17 0.0(7) .
C14 C15 C16 C17 -177.7(4) .
C18 N2 C17 C16 1.2(7) .
C15 C16 C17 N2 -0.8(7) .
C17 N2 C18 C19 -0.7(7) .
C16 C15 C19 C18 0.4(6) .
C14 C15 C19 C18 178.2(4) .
N2 C18 C19 C15 -0.1(7) .
